data_7042921
loop_
_publ_author_name
'Yuan, Yan-Qiu'
'Yuan, Feng-Ling'
'Li, Fei-Long'
'Hao, Zhi-Min'
'Guo, Jun'
'Young, David James'
'Zhang, Wen-Hua'
'Lang, Jian-Ping'

_publ_section_title
;
 Cuboidal [Ni4O4] cluster as a precursor to recyclable, carbon-supported
 nickel nanoparticle reduction catalysts
;
_journal_name_full 'Dalton Trans.'
_journal_paper_doi 10.1039/C7DT01579H
_journal_year 2017
_chemical_formula_sum 'C68 H88 Br4 N4 Ni4 O8'
_chemical_formula_weight 1643.90
_space_group_crystal_system monoclinic
_space_group_IT_number 15
_space_group_name_Hall '-C 2yc'
_space_group_name_H-M_alt 'C 1 2/c 1'
_symmetry_space_group_name_Hall '-C 2yc'
_symmetry_space_group_name_H-M 'C 1 2/c 1'
_atom_sites_solution_hydrogens mixed
_audit_creation_method SHELXL-2013
_audit_update_record
;
2017-03-06 deposited with the CCDC.
2017-05-08 downloaded from the CCDC.
;
_cell_angle_alpha 90
_cell_angle_beta 101.688(2)
_cell_angle_gamma 90
_cell_formula_units_Z 8
_cell_length_a 27.418(3)
_cell_length_b 17.6175(18)
_cell_length_c 30.949(3)
_cell_measurement_reflns_used 9985
_cell_measurement_temperature 150(2)
_cell_measurement_theta_max 27.47
_cell_measurement_theta_min 2.41
_cell_volume 14640(3)
_computing_cell_refinement 'Bruker D8 Quest'
_computing_data_collection 'Bruker D8 Quest'
_computing_data_reduction 'Bruker D8 Quest'
_computing_molecular_graphics 'SHELXL-2013 (Sheldrick, 2013)'
_computing_publication_material 'publCIF (Westrip, 2010)'
_computing_structure_refinement 'SHELXL-2013 (Sheldrick, 2013)'
_computing_structure_solution 'SHELXL-2013 (Sheldrick, 2013)'
_diffrn_ambient_temperature 150(2)
_diffrn_measured_fraction_theta_full 0.999
_diffrn_measured_fraction_theta_max 0.999
_diffrn_measurement_device_type 'Bruker D8 Quest'
_diffrn_measurement_method 'phi and omega scans'
_diffrn_radiation_type MoK\a
_diffrn_radiation_wavelength 0.71073
_diffrn_reflns_av_R_equivalents 0.1222
_diffrn_reflns_av_unetI/netI 0.0800
_diffrn_reflns_Laue_measured_fraction_full 0.999
_diffrn_reflns_Laue_measured_fraction_max 0.999
_diffrn_reflns_limit_h_max 35
_diffrn_reflns_limit_h_min -35
_diffrn_reflns_limit_k_max 22
_diffrn_reflns_limit_k_min -22
_diffrn_reflns_limit_l_max 39
_diffrn_reflns_limit_l_min -39
_diffrn_reflns_number 136657
_diffrn_reflns_point_group_measured_fraction_full 0.999
_diffrn_reflns_point_group_measured_fraction_max 0.999
_diffrn_reflns_theta_full 25.242
_diffrn_reflns_theta_max 27.103
_diffrn_reflns_theta_min 2.221
_diffrn_standards_decay_% 0
_diffrn_standards_interval_count 0
_diffrn_standards_interval_time 0
_diffrn_standards_number 0
_exptl_absorpt_coefficient_mu 3.249
_exptl_absorpt_correction_T_max 0.723
_exptl_absorpt_correction_T_min 0.527
_exptl_absorpt_correction_type multi-scan
_exptl_absorpt_process_details 'SADABS, Sheldrick, 2008'
_exptl_crystal_colour green
_exptl_crystal_density_diffrn 1.492
_exptl_crystal_description block
_exptl_crystal_F_000 6720
_exptl_crystal_size_max 0.200
_exptl_crystal_size_mid 0.200
_exptl_crystal_size_min 0.100
_refine_diff_density_max 2.740
_refine_diff_density_min -3.476
_refine_diff_density_rms 0.158
_refine_ls_extinction_method none
_refine_ls_goodness_of_fit_ref 1.055
_refine_ls_hydrogen_treatment mixed
_refine_ls_matrix_type full
_refine_ls_number_parameters 849
_refine_ls_number_reflns 16135
_refine_ls_number_restraints 592
_refine_ls_restrained_S_all 1.038
_refine_ls_R_factor_all 0.1604
_refine_ls_R_factor_gt 0.0864
_refine_ls_shift/su_max 0.000
_refine_ls_shift/su_mean 0.000
_refine_ls_structure_factor_coef Fsqd
_refine_ls_weighting_details
;
 w=1/[\s^2^(Fo^2^)+(0.0652P)^2^+368.5623P]
 where P=(Fo^2^+2Fc^2^)/3
;
_refine_ls_weighting_scheme calc
_refine_ls_wR_factor_gt 0.1882
_refine_ls_wR_factor_ref 0.2409
_reflns_Friedel_coverage 0.000
_reflns_number_gt 9629
_reflns_number_total 16135
_reflns_threshold_expression 'I > 2\s(I)'
_cod_data_source_file c7dt01579h2.cif
_cod_data_source_block Cpd4
_cod_original_cell_volume 14640(2)
_cod_database_code 7042921
_publcif_datablock.id {b9b72c5d-ef15-4c29-a156-9f7a21661cdc}

_shelx_space_group_comment
;
The symmetry employed for this shelxl refinement is uniquely defined
by the following loop, which should always be used as a source of
symmetry information in preference to the above space-group names.
They are only intended as comments.
;
_shelx_estimated_absorpt_t_min 0.563
_shelx_estimated_absorpt_t_max 0.737
_shelxl_version_number 2013-2

loop_
_space_group_symop_operation_xyz
'x, y, z'
'-x, y, -z+1/2'
'x+1/2, y+1/2, z'
'-x+1/2, y+1/2, -z+1/2'
'-x, -y, -z'
'x, -y, z-1/2'
'-x+1/2, -y+1/2, -z'
'x+1/2, -y+1/2, z-1/2'

loop_
_atom_site_label
_atom_site_type_symbol
_atom_site_fract_x
_atom_site_fract_y
_atom_site_fract_z
_atom_site_U_iso_or_equiv
_atom_site_adp_type
_atom_site_occupancy
_atom_site_site_symmetry_order
_atom_site_calc_flag
_atom_site_refinement_flags_posn
_atom_site_refinement_flags_adp
_atom_site_refinement_flags_occupancy
_atom_site_disorder_assembly
_atom_site_disorder_group
Ni1 Ni 0.35647(5) 0.77805(10) 0.23592(4) 0.0643(5) Uani 1 1 d . . . . .
Ni2 Ni 0.32131(5) 0.81867(7) 0.13621(3) 0.0487(4) Uani 1 1 d . . . . .
Ni3 Ni 0.25597(4) 0.71129(7) 0.18048(3) 0.0355(3) Uani 1 1 d . . . . .
Ni4 Ni 0.35784(4) 0.65317(8) 0.16471(3) 0.0480(4) Uani 1 1 d . . . . .
Br1 Br 0.42818(4) 0.72345(12) 0.29024(3) 0.1032(7) Uani 1 1 d . . . . .
Br2 Br 0.36026(6) 0.94794(8) 0.14269(4) 0.0847(5) Uani 1 1 d . . . . .
Br3 Br 0.17450(4) 0.76785(5) 0.14216(3) 0.0419(2) Uani 1 1 d . . . . .
Br4 Br 0.32805(4) 0.52099(7) 0.14023(4) 0.0547(3) Uani 1 1 d . . . . .
O1 O 0.2941(3) 0.8152(4) 0.19324(17) 0.0503(18) Uani 1 1 d . . . . .
O2 O 0.2953(2) 0.7090(3) 0.13000(16) 0.0364(14) Uani 1 1 d . . . . .
O3 O 0.3221(2) 0.6725(4) 0.21583(17) 0.0470(17) Uani 1 1 d . . . . .
O4 O 0.3805(3) 0.7630(5) 0.17826(18) 0.059(2) Uani 1 1 d . . . . .
O6 O 0.2517(3) 0.8606(4) 0.1014(2) 0.0570(19) Uani 1 1 d D . . . .
H1O6 H 0.230(3) 0.835(6) 0.109(4) 0.068 Uiso 1 1 d D U . . .
O7 O 0.2319(2) 0.6006(4) 0.1632(2) 0.0413(15) Uani 1 1 d D . . . .
H1O7 H 0.252(3) 0.568(4) 0.159(3) 0.050 Uiso 1 1 d D U . . .
N1 N 0.3139(4) 0.8148(6) 0.2801(2) 0.064(3) Uani 1 1 d . . . . .
N2 N 0.3325(3) 0.7950(4) 0.0743(2) 0.0386(18) Uani 1 1 d . . . . .
N3 N 0.2360(3) 0.6887(4) 0.2402(2) 0.0393(18) Uani 1 1 d . . . . .
N4 N 0.4048(3) 0.6650(5) 0.1210(2) 0.051(2) Uani 1 1 d . . . . .
C1 C 0.2708(5) 0.8744(6) 0.2121(3) 0.062(3) Uani 1 1 d . . . . .
H1A H 0.2350 0.8769 0.1979 0.074 Uiso 1 1 calc R U . . .
H1B H 0.2864 0.9236 0.2073 0.074 Uiso 1 1 calc R U . . .
C2 C 0.2762(5) 0.8598(7) 0.2607(3) 0.065(4) Uani 1 1 d . . . . .
C3 C 0.2439(5) 0.8911(6) 0.2851(3) 0.070(4) Uani 1 1 d . . . . .
H3 H 0.2169 0.9219 0.2710 0.084 Uiso 1 1 calc R U . . .
C4 C 0.2510(7) 0.8774(7) 0.3296(4) 0.083(5) Uani 1 1 d . . . . .
H4 H 0.2289 0.8985 0.3463 0.099 Uiso 1 1 calc R U . . .
C5 C 0.2901(6) 0.8333(7) 0.3500(3) 0.069(4) Uani 1 1 d . . . . .
C6 C 0.3216(5) 0.8025(7) 0.3232(3) 0.066(4) Uani 1 1 d . . . . .
H6 H 0.3492 0.7722 0.3366 0.080 Uiso 1 1 calc R U . . .
C7 C 0.3104(14) 0.8203(19) 0.4025(6) 0.074(6) Uani 0.42(2) 1 d DG U P A 1
C8 C 0.2878(14) 0.8655(19) 0.4296(9) 0.079(3) Uani 0.42(2) 1 d DG U P A 1
H8 H 0.2638 0.9024 0.4169 0.094 Uiso 0.42(2) 1 calc R U P A 1
C9 C 0.3004(14) 0.8569(18) 0.4751(9) 0.079(3) Uani 0.42(2) 1 d DG U P A 1
H9 H 0.2849 0.8878 0.4936 0.094 Uiso 0.42(2) 1 calc R U P A 1
C10 C 0.3355(12) 0.8031(16) 0.4936(6) 0.101(6) Uani 0.42(2) 1 d DG U P A 1
C11 C 0.3581(13) 0.7578(16) 0.4665(7) 0.097(7) Uani 0.42(2) 1 d DG U P A 1
H11 H 0.3821 0.7210 0.4791 0.116 Uiso 0.42(2) 1 calc R U P A 1
C12 C 0.3455(14) 0.7664(18) 0.4209(7) 0.093(7) Uani 0.42(2) 1 d DG U P A 1
H12 H 0.3610 0.7355 0.4024 0.111 Uiso 0.42(2) 1 calc R U P A 1
C13 C 0.3548(15) 0.7980(19) 0.5458(8) 0.124(7) Uani 0.42(2) 1 d D U P A 1
C14 C 0.3804(17) 0.870(2) 0.5609(10) 0.124(6) Uani 0.42(2) 1 d D U P A 1
H14A H 0.3966 0.8661 0.5921 0.186 Uiso 0.42(2) 1 calc R U P A 1
H14B H 0.3559 0.9118 0.5574 0.186 Uiso 0.42(2) 1 calc R U P A 1
H14C H 0.4055 0.8815 0.5433 0.186 Uiso 0.42(2) 1 calc R U P A 1
C15 C 0.3089(16) 0.781(3) 0.5662(10) 0.124(6) Uani 0.42(2) 1 d D U P A 1
H15A H 0.3135 0.8048 0.5954 0.186 Uiso 0.42(2) 1 calc R U P A 1
H15B H 0.3053 0.7261 0.5690 0.186 Uiso 0.42(2) 1 calc R U P A 1
H15C H 0.2790 0.8018 0.5471 0.186 Uiso 0.42(2) 1 calc R U P A 1
C16 C 0.389(2) 0.727(2) 0.5581(9) 0.124(6) Uani 0.42(2) 1 d D U P A 1
H16A H 0.4205 0.7354 0.5492 0.186 Uiso 0.42(2) 1 calc R U P A 1
H16B H 0.3721 0.6824 0.5429 0.186 Uiso 0.42(2) 1 calc R U P A 1
H16C H 0.3945 0.7190 0.5901 0.186 Uiso 0.42(2) 1 calc R U P A 1
C7A C 0.2963(9) 0.8214(12) 0.3967(5) 0.074(6) Uani 0.58(2) 1 d DG U P A 2
C8A C 0.2891(11) 0.8804(11) 0.4245(6) 0.079(3) Uani 0.58(2) 1 d DG U P A 2
H8A H 0.2755 0.9273 0.4125 0.094 Uiso 0.58(2) 1 calc R U P A 2
C9A C 0.3017(10) 0.8708(10) 0.4700(6) 0.079(3) Uani 0.58(2) 1 d DG U P A 2
H9A H 0.2967 0.9112 0.4891 0.094 Uiso 0.58(2) 1 calc R U P A 2
C10A C 0.3215(9) 0.8023(10) 0.4876(4) 0.103(5) Uani 0.58(2) 1 d DG U P A 2
C11A C 0.3287(10) 0.7433(10) 0.4598(5) 0.101(7) Uani 0.58(2) 1 d DG U P A 2
H11A H 0.3422 0.6964 0.4718 0.121 Uiso 0.58(2) 1 calc R U P A 2
C12A C 0.3161(10) 0.7528(11) 0.4143(5) 0.082(6) Uani 0.58(2) 1 d DG U P A 2
H12A H 0.3210 0.7125 0.3953 0.099 Uiso 0.58(2) 1 calc R U P A 2
C13A C 0.3384(14) 0.7927(16) 0.5398(7) 0.129(6) Uani 0.58(2) 1 d D U P A 2
C14A C 0.3855(13) 0.836(2) 0.5549(8) 0.131(6) Uani 0.58(2) 1 d D U P A 2
H14D H 0.4111 0.8170 0.5397 0.197 Uiso 0.58(2) 1 calc R U P A 2
H14E H 0.3968 0.8297 0.5868 0.197 Uiso 0.58(2) 1 calc R U P A 2
H14F H 0.3795 0.8900 0.5480 0.197 Uiso 0.58(2) 1 calc R U P A 2
C15A C 0.2947(12) 0.819(2) 0.5608(8) 0.131(6) Uani 0.58(2) 1 d D U P A 2
H15D H 0.3006 0.8030 0.5917 0.197 Uiso 0.58(2) 1 calc R U P A 2
H15E H 0.2636 0.7965 0.5447 0.197 Uiso 0.58(2) 1 calc R U P A 2
H15F H 0.2921 0.8746 0.5592 0.197 Uiso 0.58(2) 1 calc R U P A 2
C16A C 0.3447(17) 0.7070(17) 0.5516(7) 0.131(6) Uani 0.58(2) 1 d D U P A 2
H16D H 0.3724 0.6862 0.5397 0.197 Uiso 0.58(2) 1 calc R U P A 2
H16E H 0.3140 0.6799 0.5387 0.197 Uiso 0.58(2) 1 calc R U P A 2
H16F H 0.3516 0.7009 0.5837 0.197 Uiso 0.58(2) 1 calc R U P A 2
C17 C 0.2778(3) 0.6910(5) 0.0849(2) 0.037(2) Uani 1 1 d . . . . .
H17A H 0.2421 0.7049 0.0762 0.044 Uiso 1 1 calc R U . . .
H17B H 0.2808 0.6357 0.0805 0.044 Uiso 1 1 calc R U . . .
C18 C 0.3073(3) 0.7332(5) 0.0563(2) 0.0355(19) Uani 1 1 d . . . . .
C19 C 0.3078(3) 0.7111(5) 0.0134(2) 0.0318(18) Uani 1 1 d . . . . .
H19 H 0.2907 0.6667 0.0013 0.038 Uiso 1 1 calc R U . . .
C20 C 0.3337(3) 0.7547(5) -0.0116(2) 0.0301(18) Uani 1 1 d . . . . .
H20 H 0.3348 0.7398 -0.0409 0.036 Uiso 1 1 calc R U . . .
C21 C 0.3581(3) 0.8202(5) 0.0061(2) 0.0284(17) Uani 1 1 d . . . . .
C22 C 0.3574(3) 0.8365(5) 0.0497(3) 0.038(2) Uani 1 1 d . . . . .
H22 H 0.3755 0.8794 0.0629 0.046 Uiso 1 1 calc R U . . .
C23 C 0.3827(3) 0.8737(5) -0.0191(2) 0.0313(18) Uani 1 1 d . . . . .
C24 C 0.3773(4) 0.9522(5) -0.0138(3) 0.049(2) Uani 1 1 d . . . . .
H24 H 0.3566 0.9705 0.0050 0.059 Uiso 1 1 calc R U . . .
C25 C 0.4017(4) 1.0023(6) -0.0355(3) 0.055(3) Uani 1 1 d . . . . .
H25 H 0.3971 1.0551 -0.0314 0.066 Uiso 1 1 calc R U . . .
C26 C 0.4326(4) 0.9801(6) -0.0630(3) 0.046(2) Uani 1 1 d . . . . .
C27 C 0.4360(4) 0.9030(7) -0.0698(3) 0.056(3) Uani 1 1 d . . . . .
H27 H 0.4556 0.8853 -0.0897 0.067 Uiso 1 1 calc R U . . .
C28 C 0.4116(4) 0.8508(6) -0.0484(3) 0.045(2) Uani 1 1 d . . . . .
H28 H 0.4148 0.7981 -0.0540 0.053 Uiso 1 1 calc R U . . .
C29 C 0.4604(4) 1.0390(7) -0.0851(4) 0.067(3) Uani 1 1 d . . . . .
C30 C 0.4916(6) 1.0891(10) -0.0484(4) 0.120(7) Uani 1 1 d . . . . .
H30A H 0.5114 1.0565 -0.0258 0.180 Uiso 1 1 calc R U . . .
H30B H 0.4692 1.1207 -0.0350 0.180 Uiso 1 1 calc R U . . .
H30C H 0.5139 1.1218 -0.0613 0.180 Uiso 1 1 calc R U . . .
C31 C 0.4227(5) 1.0897(9) -0.1142(5) 0.107(6) Uani 1 1 d . . . . .
H31A H 0.4401 1.1255 -0.1301 0.160 Uiso 1 1 calc R U . . .
H31B H 0.4037 1.1180 -0.0959 0.160 Uiso 1 1 calc R U . . .
H31C H 0.3999 1.0585 -0.1356 0.160 Uiso 1 1 calc R U . . .
C32 C 0.4932(7) 1.0074(11) -0.1126(7) 0.157(10) Uani 1 1 d . . . . .
H32A H 0.5193 0.9766 -0.0943 0.236 Uiso 1 1 calc R U . . .
H32B H 0.5087 1.0489 -0.1262 0.236 Uiso 1 1 calc R U . . .
H32C H 0.4737 0.9755 -0.1358 0.236 Uiso 1 1 calc R U . . .
C33 C 0.3141(3) 0.6190(7) 0.2475(3) 0.051(3) Uani 1 1 d . . . . .
H33A H 0.3428 0.6191 0.2727 0.061 Uiso 1 1 calc R U . . .
H33B H 0.3112 0.5676 0.2343 0.061 Uiso 1 1 calc R U . . .
C34 C 0.2669(3) 0.6379(6) 0.2637(3) 0.046(2) Uani 1 1 d . . . . .
C35 C 0.2555(4) 0.6039(7) 0.3008(3) 0.056(3) Uani 1 1 d . . . . .
H35 H 0.2777 0.5682 0.3172 0.067 Uiso 1 1 calc R U . . .
C36 C 0.2114(4) 0.6224(7) 0.3136(3) 0.058(3) Uani 1 1 d . . . . .
H36 H 0.2026 0.5982 0.3384 0.069 Uiso 1 1 calc R U . . .
C37 C 0.1806(4) 0.6759(6) 0.2903(3) 0.045(2) Uani 1 1 d . . . . .
C38 C 0.1941(4) 0.7072(5) 0.2535(3) 0.044(2) Uani 1 1 d . . . . .
H38 H 0.1726 0.7437 0.2369 0.052 Uiso 1 1 calc R U . . .
C39 C 0.1326(4) 0.6982(6) 0.3024(3) 0.053(3) Uani 1 1 d . . . . .
C40 C 0.1188(6) 0.7722(7) 0.3054(5) 0.090(5) Uani 1 1 d . . . . .
H40 H 0.1409 0.8117 0.3009 0.108 Uiso 1 1 calc R U . . .
C41 C 0.0738(6) 0.7899(7) 0.3147(5) 0.097(5) Uani 1 1 d . . . . .
H41 H 0.0656 0.8418 0.3174 0.116 Uiso 1 1 calc R U . . .
C42 C 0.0396(5) 0.7349(8) 0.3204(4) 0.074(4) Uani 1 1 d . . . . .
C43 C 0.0538(5) 0.6607(7) 0.3186(3) 0.062(3) Uani 1 1 d . . . . .
H43 H 0.0316 0.6215 0.3233 0.074 Uiso 1 1 calc R U . . .
C44 C 0.0995(4) 0.6420(6) 0.3101(3) 0.055(3) Uani 1 1 d . . . . .
H44 H 0.1088 0.5901 0.3096 0.066 Uiso 1 1 calc R U . . .
C45 C -0.0123(7) 0.7556(11) 0.3296(6) 0.117(3) Uani 1 1 d . . . . .
C46 C -0.0501(6) 0.6947(10) 0.3132(6) 0.117(3) Uani 1 1 d . . . . .
H46A H -0.0396 0.6469 0.3285 0.175 Uiso 1 1 calc R U . . .
H46B H -0.0527 0.6877 0.2814 0.175 Uiso 1 1 calc R U . . .
H46C H -0.0826 0.7098 0.3189 0.175 Uiso 1 1 calc R U . . .
C47 C -0.0076(7) 0.7638(10) 0.3792(6) 0.117(3) Uani 1 1 d . . . . .
H47A H -0.0407 0.7709 0.3859 0.175 Uiso 1 1 calc R U . . .
H47B H 0.0133 0.8078 0.3897 0.175 Uiso 1 1 calc R U . . .
H47C H 0.0076 0.7179 0.3940 0.175 Uiso 1 1 calc R U . . .
C48 C -0.0309(7) 0.8309(10) 0.3075(6) 0.117(3) Uani 1 1 d . . . . .
H48A H -0.0291 0.8290 0.2762 0.175 Uiso 1 1 calc R U . . .
H48B H -0.0100 0.8726 0.3219 0.175 Uiso 1 1 calc R U . . .
H48C H -0.0655 0.8394 0.3102 0.175 Uiso 1 1 calc R U . . .
C49 C 0.4309(4) 0.7689(8) 0.1719(3) 0.070(4) Uani 1 1 d . . . . .
H49A H 0.4542 0.7490 0.1981 0.084 Uiso 1 1 calc R U . . .
H49B H 0.4392 0.8228 0.1679 0.084 Uiso 1 1 calc R U . . .
C50 C 0.4360(3) 0.7245(7) 0.1320(3) 0.057(3) Uani 1 1 d . . . . .
C51 C 0.4708(3) 0.7411(7) 0.1067(3) 0.060(3) Uani 1 1 d . . . . .
H51 H 0.4948 0.7797 0.1160 0.072 Uiso 1 1 calc R U . . .
C52 C 0.4707(4) 0.7022(8) 0.0683(3) 0.063(3) Uani 1 1 d . . . . .
H52 H 0.4935 0.7160 0.0503 0.075 Uiso 1 1 calc R U . . .
C53 C 0.4371(4) 0.6419(7) 0.0554(3) 0.053(3) Uani 1 1 d . . . . .
C54 C 0.4054(3) 0.6266(7) 0.0843(3) 0.051(3) Uani 1 1 d . . . . .
H54 H 0.3826 0.5857 0.0772 0.061 Uiso 1 1 calc R U . . .
C55 C 0.4321(5) 0.5899(6) 0.0120(2) 0.044(4) Uani 0.622(10) 1 d G U P B 1
C56 C 0.4375(4) 0.6286(5) -0.0259(3) 0.045(3) Uani 0.622(10) 1 d G U P B 1
H56 H 0.4458 0.6810 -0.0243 0.055 Uiso 0.622(10) 1 calc R U P B 1
C57 C 0.4308(5) 0.5906(6) -0.0660(3) 0.053(4) Uani 0.622(10) 1 d G U P B 1
H57 H 0.4345 0.6170 -0.0919 0.064 Uiso 0.622(10) 1 calc R U P B 1
C58 C 0.4187(5) 0.5139(6) -0.0682(3) 0.044(4) Uani 0.622(10) 1 d G U P B 1
C59 C 0.4133(5) 0.4752(5) -0.0303(4) 0.064(4) Uani 0.622(10) 1 d G U P B 1
H59 H 0.4050 0.4228 -0.0319 0.076 Uiso 0.622(10) 1 calc R U P B 1
C60 C 0.4200(5) 0.5132(6) 0.0098(3) 0.062(4) Uani 0.622(10) 1 d G U P B 1
H60 H 0.4163 0.4868 0.0357 0.074 Uiso 0.622(10) 1 calc R U P B 1
C55A C 0.4366(6) 0.6132(10) 0.0149(4) 0.038(5) Uani 0.378(10) 1 d G U P B 2
C56A C 0.4783(5) 0.6109(10) -0.0042(5) 0.047(5) Uani 0.378(10) 1 d G U P B 2
H56A H 0.5080 0.6362 0.0095 0.057 Uiso 0.378(10) 1 calc R U P B 2
C57A C 0.4765(5) 0.5714(11) -0.0434(5) 0.047(5) Uani 0.378(10) 1 d G U P B 2
H57A H 0.5050 0.5698 -0.0565 0.057 Uiso 0.378(10) 1 calc R U P B 2
C58A C 0.4331(6) 0.5344(11) -0.0635(5) 0.048(6) Uani 0.378(10) 1 d G U P B 2
C59A C 0.3914(5) 0.5368(11) -0.0444(5) 0.054(5) Uani 0.378(10) 1 d G U P B 2
H59A H 0.3617 0.5115 -0.0582 0.065 Uiso 0.378(10) 1 calc R U P B 2
C60A C 0.3931(5) 0.5762(11) -0.0052(6) 0.055(6) Uani 0.378(10) 1 d G U P B 2
H60A H 0.3646 0.5779 0.0078 0.067 Uiso 0.378(10) 1 calc R U P B 2
C61 C 0.4162(5) 0.4791(7) -0.1117(4) 0.075(4) Uani 1 1 d . . . . .
C62 C 0.3779(6) 0.5201(8) -0.1459(4) 0.081(4) Uani 1 1 d . . . . .
H62A H 0.3462 0.5225 -0.1359 0.122 Uiso 1 1 calc R U . . .
H62B H 0.3731 0.4927 -0.1739 0.122 Uiso 1 1 calc R U . . .
H62C H 0.3895 0.5717 -0.1499 0.122 Uiso 1 1 calc R U . . .
C63 C 0.4655(5) 0.4762(8) -0.1277(4) 0.082(4) Uani 1 1 d . . . . .
H63A H 0.4776 0.5279 -0.1305 0.123 Uiso 1 1 calc R U . . .
H63B H 0.4603 0.4508 -0.1565 0.123 Uiso 1 1 calc R U . . .
H63C H 0.4902 0.4478 -0.1064 0.123 Uiso 1 1 calc R U . . .
C64 C 0.3983(7) 0.3978(8) -0.1078(5) 0.101(5) Uani 1 1 d . . . . .
H64A H 0.4232 0.3698 -0.0866 0.151 Uiso 1 1 calc R U . . .
H64B H 0.3936 0.3730 -0.1367 0.151 Uiso 1 1 calc R U . . .
H64C H 0.3667 0.3984 -0.0977 0.151 Uiso 1 1 calc R U . . .
O5 O 0.3880(5) 0.8874(8) 0.2404(3) 0.137(5) Uani 1 1 d D . . . .
H1O5 H 0.376(7) 0.910(10) 0.217(4) 0.165 Uiso 1 1 d D U . . .
C65 C 0.4372(7) 0.9100(11) 0.2622(4) 0.137(5) Uani 1 1 d . . . . .
H65A H 0.4469 0.8820 0.2900 0.206 Uiso 1 1 calc R U . . .
H65B H 0.4376 0.9646 0.2684 0.206 Uiso 1 1 calc R U . . .
H65C H 0.4609 0.8988 0.2432 0.206 Uiso 1 1 calc R U . . .
C66 C 0.2389(6) 0.9326(7) 0.0820(4) 0.082(4) Uani 1 1 d . . . . .
H66A H 0.2434 0.9715 0.1051 0.123 Uiso 1 1 calc R U . . .
H66B H 0.2040 0.9320 0.0664 0.123 Uiso 1 1 calc R U . . .
H66C H 0.2604 0.9441 0.0611 0.123 Uiso 1 1 calc R U . . .
C67 C 0.1844(4) 0.5680(6) 0.1494(5) 0.069(4) Uani 1 1 d . . . . .
H67A H 0.1611 0.5914 0.1657 0.103 Uiso 1 1 calc R U . . .
H67B H 0.1863 0.5133 0.1553 0.103 Uiso 1 1 calc R U . . .
H67C H 0.1727 0.5766 0.1178 0.103 Uiso 1 1 calc R U . . .
C68 C 0.4490(5) 0.5592(10) 0.2064(4) 0.097(3) Uani 1 1 d . . . . .
H68A H 0.4451 0.5127 0.2227 0.146 Uiso 1 1 calc R U . . .
H68B H 0.4821 0.5809 0.2175 0.146 Uiso 1 1 calc R U . . .
H68C H 0.4454 0.5472 0.1750 0.146 Uiso 1 1 calc R U . . .
O8 O 0.4159(4) 0.6067(8) 0.2114(3) 0.097(3) Uani 1 1 d D . . . .
H1O8 H 0.417(6) 0.639(7) 0.231(4) 0.117 Uiso 1 1 d D U . . .

loop_
_atom_site_aniso_label
_atom_site_aniso_U_11
_atom_site_aniso_U_22
_atom_site_aniso_U_33
_atom_site_aniso_U_23
_atom_site_aniso_U_13
_atom_site_aniso_U_12
Ni1 0.0673(9) 0.1114(12) 0.0181(5) -0.0174(6) 0.0178(5) -0.0590(9)
Ni2 0.0701(9) 0.0600(8) 0.0220(5) -0.0160(5) 0.0236(5) -0.0397(7)
Ni3 0.0417(6) 0.0476(7) 0.0197(5) -0.0031(4) 0.0118(4) -0.0184(5)
Ni4 0.0343(6) 0.0866(10) 0.0239(5) 0.0021(6) 0.0081(4) -0.0233(6)
Br1 0.0518(7) 0.236(2) 0.0222(5) -0.0091(7) 0.0079(4) -0.0615(10)
Br2 0.1387(12) 0.0814(9) 0.0512(6) -0.0401(6) 0.0601(7) -0.0767(9)
Br3 0.0556(6) 0.0426(5) 0.0321(4) 0.0016(4) 0.0199(4) -0.0027(4)
Br4 0.0408(5) 0.0690(7) 0.0581(6) 0.0081(5) 0.0190(5) 0.0041(5)
O1 0.074(5) 0.065(4) 0.018(3) -0.014(3) 0.022(3) -0.041(4)
O2 0.045(3) 0.046(4) 0.020(3) -0.003(2) 0.011(2) -0.016(3)
O3 0.042(4) 0.079(5) 0.021(3) 0.004(3) 0.010(2) -0.029(3)
O4 0.057(4) 0.104(6) 0.020(3) -0.013(3) 0.016(3) -0.052(4)
O6 0.081(6) 0.055(5) 0.044(4) 0.001(3) 0.035(4) -0.021(4)
O7 0.033(3) 0.047(4) 0.046(4) -0.006(3) 0.012(3) -0.009(3)
N1 0.095(7) 0.083(7) 0.021(4) -0.019(4) 0.030(4) -0.054(6)
N2 0.059(5) 0.040(4) 0.021(3) -0.008(3) 0.017(3) -0.022(4)
N3 0.044(4) 0.050(5) 0.028(4) -0.003(3) 0.018(3) -0.023(4)
N4 0.035(4) 0.094(7) 0.024(4) 0.003(4) 0.005(3) -0.019(4)
C1 0.114(10) 0.052(6) 0.030(5) -0.016(4) 0.038(6) -0.037(6)
C2 0.108(10) 0.063(7) 0.031(5) -0.023(5) 0.034(6) -0.051(7)
C3 0.129(11) 0.051(7) 0.041(6) -0.018(5) 0.042(6) -0.033(7)
C4 0.164(15) 0.054(8) 0.045(6) -0.017(6) 0.059(8) -0.030(9)
C5 0.136(12) 0.051(7) 0.033(5) -0.023(5) 0.049(7) -0.057(8)
C6 0.093(9) 0.081(8) 0.032(5) -0.019(5) 0.028(5) -0.056(7)
C7 0.127(17) 0.079(13) 0.026(9) -0.016(9) 0.036(10) -0.042(11)
C8 0.144(7) 0.072(7) 0.034(5) -0.011(4) 0.051(5) -0.052(6)
C9 0.144(7) 0.072(7) 0.034(5) -0.011(4) 0.051(5) -0.052(6)
C10 0.172(15) 0.104(13) 0.038(7) -0.005(8) 0.046(8) -0.025(10)
C11 0.155(19) 0.104(15) 0.039(9) -0.001(10) 0.039(13) -0.019(12)
C12 0.152(19) 0.098(15) 0.036(9) -0.004(11) 0.038(13) -0.023(12)
C13 0.205(18) 0.136(15) 0.037(8) 0.003(11) 0.043(11) -0.030(13)
C14 0.199(18) 0.145(16) 0.031(8) 0.008(8) 0.032(9) -0.034(12)
C15 0.199(18) 0.145(16) 0.031(8) 0.008(8) 0.032(9) -0.034(12)
C16 0.199(18) 0.145(16) 0.031(8) 0.008(8) 0.032(9) -0.034(12)
C7A 0.129(16) 0.067(9) 0.033(7) -0.016(6) 0.036(9) -0.046(10)
C8A 0.144(7) 0.072(7) 0.034(5) -0.011(4) 0.051(5) -0.052(6)
C9A 0.144(7) 0.072(7) 0.034(5) -0.011(4) 0.051(5) -0.052(6)
C10A 0.183(15) 0.101(10) 0.037(6) -0.001(6) 0.051(8) -0.023(11)
C11A 0.169(19) 0.102(11) 0.044(8) 0.002(7) 0.051(12) -0.005(14)
C12A 0.138(17) 0.081(9) 0.037(7) -0.007(7) 0.042(11) -0.030(12)
C13A 0.211(16) 0.150(14) 0.034(7) 0.007(9) 0.047(10) -0.016(13)
C14A 0.203(15) 0.162(14) 0.035(6) 0.013(8) 0.038(8) -0.005(12)
C15A 0.203(15) 0.162(14) 0.035(6) 0.013(8) 0.038(8) -0.005(12)
C16A 0.203(15) 0.162(14) 0.035(6) 0.013(8) 0.038(8) -0.005(12)
C17 0.049(5) 0.045(5) 0.017(4) -0.004(3) 0.007(3) -0.020(4)
C18 0.050(5) 0.039(5) 0.019(4) -0.005(3) 0.011(3) -0.012(4)
C19 0.041(5) 0.028(4) 0.026(4) -0.003(3) 0.007(3) -0.008(4)
C20 0.035(4) 0.040(5) 0.018(3) -0.004(3) 0.010(3) 0.002(4)
C21 0.031(4) 0.034(4) 0.022(4) 0.004(3) 0.010(3) 0.002(3)
C22 0.046(5) 0.045(5) 0.027(4) -0.003(4) 0.015(4) -0.022(4)
C23 0.038(5) 0.034(5) 0.025(4) 0.003(3) 0.012(3) -0.002(4)
C24 0.058(6) 0.040(5) 0.057(6) 0.008(4) 0.032(5) -0.002(5)
C25 0.066(7) 0.043(6) 0.062(6) 0.007(5) 0.026(5) -0.010(5)
C26 0.046(6) 0.062(7) 0.032(5) 0.011(4) 0.012(4) -0.011(5)
C27 0.058(7) 0.075(8) 0.043(5) 0.001(5) 0.033(5) -0.003(6)
C28 0.060(6) 0.048(6) 0.033(4) -0.002(4) 0.025(4) -0.005(5)
C29 0.063(7) 0.087(9) 0.053(6) 0.023(6) 0.013(5) -0.033(7)
C30 0.119(12) 0.163(16) 0.059(8) 0.045(9) -0.026(8) -0.108(12)
C31 0.082(10) 0.135(13) 0.088(10) 0.075(10) -0.017(8) -0.053(9)
C32 0.153(17) 0.142(16) 0.23(2) 0.064(16) 0.158(18) 0.002(14)
C33 0.038(5) 0.087(8) 0.030(4) 0.015(5) 0.011(4) -0.016(5)
C34 0.043(5) 0.072(7) 0.022(4) -0.001(4) 0.009(4) -0.026(5)
C35 0.047(6) 0.091(8) 0.033(5) 0.020(5) 0.015(4) -0.011(6)
C36 0.070(7) 0.077(8) 0.032(5) 0.012(5) 0.024(5) -0.019(6)
C37 0.058(6) 0.049(6) 0.034(5) -0.008(4) 0.025(4) -0.014(5)
C38 0.061(6) 0.045(5) 0.032(4) -0.010(4) 0.024(4) -0.019(5)
C39 0.080(8) 0.056(6) 0.033(5) -0.011(4) 0.038(5) -0.016(5)
C40 0.144(13) 0.051(7) 0.106(10) -0.027(7) 0.099(10) -0.016(8)
C41 0.140(14) 0.052(7) 0.129(12) -0.024(8) 0.098(11) -0.003(8)
C42 0.095(9) 0.084(9) 0.063(7) -0.012(6) 0.063(7) -0.001(7)
C43 0.082(8) 0.059(7) 0.058(6) 0.002(5) 0.048(6) -0.004(6)
C44 0.075(7) 0.053(6) 0.052(6) 0.005(5) 0.043(6) 0.001(5)
C45 0.127(7) 0.123(7) 0.129(7) -0.020(6) 0.097(7) 0.013(6)
C46 0.127(7) 0.123(7) 0.129(7) -0.020(6) 0.097(7) 0.013(6)
C47 0.127(7) 0.123(7) 0.129(7) -0.020(6) 0.097(7) 0.013(6)
C48 0.127(7) 0.123(7) 0.129(7) -0.020(6) 0.097(7) 0.013(6)
C49 0.056(7) 0.130(11) 0.026(5) -0.010(6) 0.012(4) -0.056(7)
C50 0.036(5) 0.111(9) 0.021(4) 0.015(5) -0.002(4) -0.030(6)
C51 0.035(5) 0.119(10) 0.024(4) 0.029(5) 0.003(4) -0.023(6)
C52 0.032(5) 0.127(11) 0.031(5) 0.033(6) 0.010(4) 0.002(6)
C53 0.035(5) 0.092(8) 0.034(5) 0.019(5) 0.012(4) 0.012(6)
C54 0.033(5) 0.092(8) 0.027(4) 0.007(5) 0.004(4) -0.008(5)
C55 0.037(8) 0.063(8) 0.033(6) 0.005(6) 0.008(6) -0.008(8)
C56 0.060(9) 0.041(7) 0.040(7) 0.005(5) 0.021(6) 0.002(7)
C57 0.074(10) 0.050(7) 0.041(6) 0.003(6) 0.026(7) 0.006(8)
C58 0.043(8) 0.046(7) 0.042(7) 0.002(6) 0.009(7) 0.005(7)
C59 0.077(11) 0.063(9) 0.051(8) 0.003(6) 0.014(8) -0.022(9)
C60 0.079(11) 0.064(8) 0.043(7) 0.010(6) 0.016(8) -0.025(9)
C55A 0.039(10) 0.039(12) 0.037(10) -0.004(8) 0.010(8) 0.011(9)
C56A 0.057(10) 0.064(13) 0.026(9) 0.001(8) 0.020(8) 0.000(10)
C57A 0.060(10) 0.054(12) 0.031(9) 0.006(8) 0.017(8) 0.006(10)
C58A 0.056(11) 0.057(14) 0.034(10) -0.005(9) 0.017(8) 0.016(11)
C59A 0.051(10) 0.064(12) 0.048(10) -0.027(9) 0.014(9) 0.015(10)
C60A 0.046(10) 0.073(14) 0.049(11) -0.035(10) 0.013(9) 0.006(10)
C61 0.109(11) 0.074(8) 0.053(7) 0.019(6) 0.040(7) 0.045(8)
C62 0.120(12) 0.079(9) 0.048(7) 0.006(6) 0.025(7) 0.032(8)
C63 0.104(11) 0.084(9) 0.068(8) 0.018(7) 0.042(7) 0.048(8)
C64 0.166(16) 0.079(10) 0.076(9) 0.021(7) 0.070(10) 0.029(10)
O5 0.169(9) 0.196(10) 0.048(4) -0.044(5) 0.027(5) -0.145(8)
C65 0.169(9) 0.196(10) 0.048(4) -0.044(5) 0.027(5) -0.145(8)
C66 0.126(12) 0.054(8) 0.076(8) 0.009(6) 0.043(8) -0.008(8)
C67 0.030(5) 0.045(6) 0.124(11) -0.011(6) -0.001(6) -0.010(5)
C68 0.053(5) 0.170(11) 0.065(5) 0.018(5) 0.003(4) -0.006(5)
O8 0.053(5) 0.170(11) 0.065(5) 0.018(5) 0.003(4) -0.006(5)

loop_
_atom_type_symbol
_atom_type_description
_atom_type_scat_dispersion_real
_atom_type_scat_dispersion_imag
_atom_type_scat_source
C C 0.0033 0.0016 'International Tables Vol C Tables 4.2.6.8 and 6.1.1.4'
H H 0.0000 0.0000 'International Tables Vol C Tables 4.2.6.8 and 6.1.1.4'
N N 0.0061 0.0033 'International Tables Vol C Tables 4.2.6.8 and 6.1.1.4'
O O 0.0106 0.0060 'International Tables Vol C Tables 4.2.6.8 and 6.1.1.4'
Ni Ni 0.3393 1.1124 'International Tables Vol C Tables 4.2.6.8 and 6.1.1.4'
Br Br -0.2901 2.4595 'International Tables Vol C Tables 4.2.6.8 and 6.1.1.4'

loop_
_geom_angle_atom_site_label_1
_geom_angle_atom_site_label_2
_geom_angle_atom_site_label_3
_geom_angle
O4 Ni1 O1 81.6(3)
O4 Ni1 N1 160.4(4)
O1 Ni1 N1 79.4(4)
O4 Ni1 O5 88.5(3)
O1 Ni1 O5 91.6(5)
N1 Ni1 O5 87.2(4)
O4 Ni1 O3 80.4(2)
O1 Ni1 O3 80.1(3)
N1 Ni1 O3 101.0(3)
O5 Ni1 O3 167.0(3)
O4 Ni1 Br1 100.8(2)
O1 Ni1 Br1 174.90(17)
N1 Ni1 Br1 98.5(3)
O5 Ni1 Br1 92.9(4)
O3 Ni1 Br1 95.8(2)
N2 Ni2 O1 161.8(3)
N2 Ni2 O2 80.5(2)
O1 Ni2 O2 82.7(2)
N2 Ni2 O4 104.0(3)
O1 Ni2 O4 79.9(3)
O2 Ni2 O4 80.2(2)
N2 Ni2 O6 83.4(3)
O1 Ni2 O6 90.0(3)
O2 Ni2 O6 91.2(3)
O4 Ni2 O6 167.4(2)
N2 Ni2 Br2 96.78(19)
O1 Ni2 Br2 100.47(18)
O2 Ni2 Br2 174.92(18)
O4 Ni2 Br2 96.37(19)
O6 Ni2 Br2 92.8(2)
O3 Ni3 N3 79.8(3)
O3 Ni3 O2 81.7(2)
N3 Ni3 O2 160.4(3)
O3 Ni3 O7 91.5(3)
N3 Ni3 O7 85.6(3)
O2 Ni3 O7 88.5(2)
O3 Ni3 O1 80.6(3)
N3 Ni3 O1 102.2(2)
O2 Ni3 O1 81.0(2)
O7 Ni3 O1 167.6(3)
O3 Ni3 Br3 174.89(19)
N3 Ni3 Br3 97.3(2)
O2 Ni3 Br3 101.56(17)
O7 Ni3 Br3 92.57(18)
O1 Ni3 Br3 95.9(2)
O4 Ni4 O3 81.8(2)
O4 Ni4 N4 80.5(3)
O3 Ni4 N4 161.8(3)
O4 Ni4 O2 81.0(3)
O3 Ni4 O2 81.2(2)
N4 Ni4 O2 100.0(3)
O4 Ni4 O8 94.1(4)
O3 Ni4 O8 87.0(3)
N4 Ni4 O8 90.2(3)
O2 Ni4 O8 167.7(3)
O4 Ni4 Br4 174.51(17)
O3 Ni4 Br4 102.02(19)
N4 Ni4 Br4 95.9(3)
O2 Ni4 Br4 95.64(16)
O8 Ni4 Br4 90.1(4)
C1 O1 Ni1 111.1(6)
C1 O1 Ni2 127.5(6)
Ni1 O1 Ni2 99.4(3)
C1 O1 Ni3 118.1(6)
Ni1 O1 Ni3 99.3(3)
Ni2 O1 Ni3 96.8(2)
C17 O2 Ni2 110.2(5)
C17 O2 Ni3 128.5(5)
Ni2 O2 Ni3 97.8(2)
C17 O2 Ni4 118.9(5)
Ni2 O2 Ni4 99.3(2)
Ni3 O2 Ni4 96.9(2)
C33 O3 Ni3 110.5(5)
C33 O3 Ni4 126.3(6)
Ni3 O3 Ni4 98.8(2)
C33 O3 Ni1 120.4(5)
Ni3 O3 Ni1 99.1(3)
Ni4 O3 Ni1 96.9(2)
C49 O4 Ni1 126.9(5)
C49 O4 Ni4 107.5(7)
Ni1 O4 Ni4 99.4(3)
C49 O4 Ni2 121.5(6)
Ni1 O4 Ni2 97.7(3)
Ni4 O4 Ni2 98.6(2)
C66 O6 Ni2 130.3(8)
C66 O6 H1O6 118(8)
Ni2 O6 H1O6 107(8)
C67 O7 Ni3 132.9(6)
C67 O7 H1O7 107(7)
Ni3 O7 H1O7 120(7)
C6 N1 C2 119.9(11)
C6 N1 Ni1 128.0(10)
C2 N1 Ni1 112.0(6)
C22 N2 C18 119.1(7)
C22 N2 Ni2 127.7(6)
C18 N2 Ni2 113.0(5)
C38 N3 C34 119.0(7)
C38 N3 Ni3 128.8(7)
C34 N3 Ni3 111.1(6)
C54 N4 C50 119.8(8)
C54 N4 Ni4 129.0(7)
C50 N4 Ni4 111.1(6)
O1 C1 C2 109.1(10)
O1 C1 H1A 109.9
C2 C1 H1A 109.9
O1 C1 H1B 109.9
C2 C1 H1B 109.9
H1A C1 H1B 108.3
N1 C2 C3 120.6(10)
N1 C2 C1 117.3(10)
C3 C2 C1 122.1(14)
C4 C3 C2 120.0(14)
C4 C3 H3 120.0
C2 C3 H3 120.0
C5 C4 C3 120.0(12)
C5 C4 H4 120.0
C3 C4 H4 120.0
C4 C5 C6 117.4(10)
C4 C5 C7A 117.9(14)
C6 C5 C7A 124.7(17)
C4 C5 C7 128.2(17)
C6 C5 C7 113.8(19)
N1 C6 C5 122.1(14)
N1 C6 H6 118.9
C5 C6 H6 118.9
C8 C7 C12 120.0
C8 C7 C5 115(2)
C12 C7 C5 125(2)
C9 C8 C7 120.0
C9 C8 H8 120.0
C7 C8 H8 120.0
C8 C9 C10 120.0
C8 C9 H9 120.0
C10 C9 H9 120.0
C11 C10 C9 120.0
C11 C10 C13 118.8(15)
C9 C10 C13 120.9(15)
C12 C11 C10 120.0
C12 C11 H11 120.0
C10 C11 H11 120.0
C11 C12 C7 120.0
C11 C12 H12 120.0
C7 C12 H12 120.0
C14 C13 C15 114(2)
C14 C13 C16 113(3)
C15 C13 C16 104(2)
C14 C13 C10 108.0(19)
C15 C13 C10 107(2)
C16 C13 C10 110.6(19)
C13 C14 H14A 109.5
C13 C14 H14B 109.5
H14A C14 H14B 109.5
C13 C14 H14C 109.5
H14A C14 H14C 109.5
H14B C14 H14C 109.5
C13 C15 H15A 109.5
C13 C15 H15B 109.5
H15A C15 H15B 109.5
C13 C15 H15C 109.5
H15A C15 H15C 109.5
H15B C15 H15C 109.5
C13 C16 H16A 109.5
C13 C16 H16B 109.5
H16A C16 H16B 109.5
C13 C16 H16C 109.5
H16A C16 H16C 109.5
H16B C16 H16C 109.5
C8A C7A C12A 120.0
C8A C7A C5 120.8(14)
C12A C7A C5 118.6(15)
C7A C8A C9A 120.0
C7A C8A H8A 120.0
C9A C8A H8A 120.0
C10A C9A C8A 120.0
C10A C9A H9A 120.0
C8A C9A H9A 120.0
C11A C10A C9A 120.0
C11A C10A C13A 120.0(12)
C9A C10A C13A 119.9(12)
C12A C11A C10A 120.0
C12A C11A H11A 120.0
C10A C11A H11A 120.0
C11A C12A C7A 120.0
C11A C12A H12A 120.0
C7A C12A H12A 120.0
C14A C13A C15A 114(2)
C14A C13A C16A 112(3)
C15A C13A C16A 105(2)
C14A C13A C10A 108.5(17)
C15A C13A C10A 108(2)
C16A C13A C10A 109.5(17)
C13A C14A H14D 109.5
C13A C14A H14E 109.5
H14D C14A H14E 109.5
C13A C14A H14F 109.5
H14D C14A H14F 109.5
H14E C14A H14F 109.5
C13A C15A H15D 109.5
C13A C15A H15E 109.5
H15D C15A H15E 109.5
C13A C15A H15F 109.5
H15D C15A H15F 109.5
H15E C15A H15F 109.5
C13A C16A H16D 109.5
C13A C16A H16E 109.5
H16D C16A H16E 109.5
C13A C16A H16F 109.5
H16D C16A H16F 109.5
H16E C16A H16F 109.5
O2 C17 C18 110.6(6)
O2 C17 H17A 109.5
C18 C17 H17A 109.5
O2 C17 H17B 109.5
C18 C17 H17B 109.5
H17A C17 H17B 108.1
N2 C18 C19 121.2(7)
N2 C18 C17 116.5(6)
C19 C18 C17 122.3(7)
C20 C19 C18 119.0(7)
C20 C19 H19 120.5
C18 C19 H19 120.5
C19 C20 C21 120.1(7)
C19 C20 H20 119.9
C21 C20 H20 119.9
C22 C21 C20 117.1(7)
C22 C21 C23 118.9(7)
C20 C21 C23 124.0(7)
N2 C22 C21 123.4(8)
N2 C22 H22 118.3
C21 C22 H22 118.3
C28 C23 C24 116.9(8)
C28 C23 C21 123.2(8)
C24 C23 C21 119.9(7)
C25 C24 C23 120.5(9)
C25 C24 H24 119.7
C23 C24 H24 119.7
C24 C25 C26 123.0(10)
C24 C25 H25 118.5
C26 C25 H25 118.5
C25 C26 C27 116.3(9)
C25 C26 C29 120.6(10)
C27 C26 C29 123.2(9)
C26 C27 C28 122.0(9)
C26 C27 H27 119.0
C28 C27 H27 119.0
C23 C28 C27 121.2(9)
C23 C28 H28 119.4
C27 C28 H28 119.4
C32 C29 C31 107.6(13)
C32 C29 C26 114.9(12)
C31 C29 C26 109.0(9)
C32 C29 C30 109.1(14)
C31 C29 C30 108.0(13)
C26 C29 C30 108.1(9)
C29 C30 H30A 109.5
C29 C30 H30B 109.5
H30A C30 H30B 109.5
C29 C30 H30C 109.5
H30A C30 H30C 109.5
H30B C30 H30C 109.5
C29 C31 H31A 109.5
C29 C31 H31B 109.5
H31A C31 H31B 109.5
C29 C31 H31C 109.5
H31A C31 H31C 109.5
H31B C31 H31C 109.5
C29 C32 H32A 109.5
C29 C32 H32B 109.5
H32A C32 H32B 109.5
C29 C32 H32C 109.5
H32A C32 H32C 109.5
H32B C32 H32C 109.5
O3 C33 C34 110.4(9)
O3 C33 H33A 109.6
C34 C33 H33A 109.6
O3 C33 H33B 109.6
C34 C33 H33B 109.6
H33A C33 H33B 108.1
N3 C34 C35 120.9(9)
N3 C34 C33 117.1(7)
C35 C34 C33 122.1(10)
C34 C35 C36 119.6(10)
C34 C35 H35 120.2
C36 C35 H35 120.2
C37 C36 C35 119.4(8)
C37 C36 H36 120.3
C35 C36 H36 120.3
C36 C37 C38 118.0(9)
C36 C37 C39 122.0(8)
C38 C37 C39 119.9(10)
N3 C38 C37 123.1(10)
N3 C38 H38 118.4
C37 C38 H38 118.4
C40 C39 C44 118.0(10)
C40 C39 C37 122.6(10)
C44 C39 C37 119.4(9)
C41 C40 C39 120.5(12)
C41 C40 H40 119.8
C39 C40 H40 119.8
C40 C41 C42 122.3(12)
C40 C41 H41 118.8
C42 C41 H41 118.8
C43 C42 C41 117.3(11)
C43 C42 C45 120.8(12)
C41 C42 C45 121.9(13)
C42 C43 C44 121.1(11)
C42 C43 H43 119.5
C44 C43 H43 119.5
C43 C44 C39 120.8(10)
C43 C44 H44 119.6
C39 C44 H44 119.6
C46 C45 C47 108.7(14)
C46 C45 C48 108.7(18)
C47 C45 C48 108.7(13)
C46 C45 C42 111.3(13)
C47 C45 C42 108.4(15)
C48 C45 C42 110.9(13)
C45 C46 H46A 109.5
C45 C46 H46B 109.5
H46A C46 H46B 109.5
C45 C46 H46C 109.5
H46A C46 H46C 109.5
H46B C46 H46C 109.5
C45 C47 H47A 109.5
C45 C47 H47B 109.5
H47A C47 H47B 109.5
C45 C47 H47C 109.5
H47A C47 H47C 109.5
H47B C47 H47C 109.5
C45 C48 H48A 109.5
C45 C48 H48B 109.5
H48A C48 H48B 109.5
C45 C48 H48C 109.5
H48A C48 H48C 109.5
H48B C48 H48C 109.5
O4 C49 C50 109.2(7)
O4 C49 H49A 109.8
C50 C49 H49A 109.8
O4 C49 H49B 109.8
C50 C49 H49B 109.8
H49A C49 H49B 108.3
N4 C50 C51 119.6(10)
N4 C50 C49 117.1(8)
C51 C50 C49 123.2(10)
C52 C51 C50 120.3(10)
C52 C51 H51 119.8
C50 C51 H51 119.8
C51 C52 C53 120.5(8)
C51 C52 H52 119.8
C53 C52 H52 119.8
C55A C53 C54 129.3(12)
C55A C53 C52 115.3(10)
C54 C53 C52 114.9(10)
C54 C53 C55 117.9(10)
C52 C53 C55 127.2(8)
N4 C54 C53 124.6(10)
N4 C54 H54 117.7
C53 C54 H54 117.7
C56 C55 C60 120.0
C56 C55 C53 114.8(7)
C60 C55 C53 125.0(7)
C57 C56 C55 120.0
C57 C56 H56 120.0
C55 C56 H56 120.0
C58 C57 C56 120.0
C58 C57 H57 120.0
C56 C57 H57 120.0
C57 C58 C59 120.0
C57 C58 C61 114.7(8)
C59 C58 C61 125.1(8)
C58 C59 C60 120.0
C58 C59 H59 120.0
C60 C59 H59 120.0
C59 C60 C55 120.0
C59 C60 H60 120.0
C55 C60 H60 120.0
C53 C55A C56A 123.5(11)
C53 C55A C60A 116.0(11)
C56A C55A C60A 120.0
C57A C56A C55A 120.0
C57A C56A H56A 120.0
C55A C56A H56A 120.0
C56A C57A C58A 120.0
C56A C57A H57A 120.0
C58A C57A H57A 120.0
C57A C58A C59A 120.0
C57A C58A C61 133.8(10)
C59A C58A C61 106.2(10)
C60A C59A C58A 120.0
C60A C59A H59A 120.0
C58A C59A H59A 120.0
C59A C60A C55A 120.0
C59A C60A H60A 120.0
C55A C60A H60A 120.0
C58 C61 C62 109.7(10)
C58 C61 C64 106.1(9)
C62 C61 C64 108.2(13)
C58 C61 C63 115.6(13)
C62 C61 C63 108.8(10)
C64 C61 C63 108.1(10)
C62 C61 C58A 110.7(10)
C64 C61 C58A 119.1(11)
C63 C61 C58A 101.4(12)
C61 C62 H62A 109.5
C61 C62 H62B 109.5
H62A C62 H62B 109.5
C61 C62 H62C 109.5
H62A C62 H62C 109.5
H62B C62 H62C 109.5
C61 C63 H63A 109.5
C61 C63 H63B 109.5
H63A C63 H63B 109.5
C61 C63 H63C 109.5
H63A C63 H63C 109.5
H63B C63 H63C 109.5
C61 C64 H64A 109.5
C61 C64 H64B 109.5
H64A C64 H64B 109.5
C61 C64 H64C 109.5
H64A C64 H64C 109.5
H64B C64 H64C 109.5
C65 O5 Ni1 128.2(13)
C65 O5 H1O5 116(10)
Ni1 O5 H1O5 107(10)
O5 C65 H65A 109.5
O5 C65 H65B 109.5
H65A C65 H65B 109.5
O5 C65 H65C 109.5
H65A C65 H65C 109.5
H65B C65 H65C 109.5
O6 C66 H66A 109.5
O6 C66 H66B 109.5
H66A C66 H66B 109.5
O6 C66 H66C 109.5
H66A C66 H66C 109.5
H66B C66 H66C 109.5
O7 C67 H67A 109.5
O7 C67 H67B 109.5
H67A C67 H67B 109.5
O7 C67 H67C 109.5
H67A C67 H67C 109.5
H67B C67 H67C 109.5
O8 C68 H68A 109.5
O8 C68 H68B 109.5
H68A C68 H68B 109.5
O8 C68 H68C 109.5
H68A C68 H68C 109.5
H68B C68 H68C 109.5
C68 O8 Ni4 129.8(9)
C68 O8 H1O8 128(10)
Ni4 O8 H1O8 99(10)

loop_
_geom_bond_atom_site_label_1
_geom_bond_atom_site_label_2
_geom_bond_distance
Ni1 Ni4 3.1196(19)
Ni1 Ni2 3.1238(17)
Ni1 Ni3 3.1628(16)
Ni2 Ni3 3.1081(15)
Ni2 Ni4 3.150(2)
Ni3 Ni4 3.1048(17)
Ni1 O4 2.041(6)
Ni1 O1 2.045(7)
Ni1 N1 2.073(9)
Ni1 O5 2.105(11)
Ni1 O3 2.119(7)
Ni1 Br1 2.506(2)
Ni2 N2 2.045(6)
Ni2 O1 2.052(5)
Ni2 O2 2.055(6)
Ni2 O4 2.106(8)
Ni2 O6 2.124(9)
Ni2 Br2 2.5061(16)
Ni3 O3 2.037(7)
Ni3 N3 2.071(6)
Ni3 O2 2.071(5)
Ni3 O7 2.093(6)
Ni3 O1 2.105(6)
Ni3 Br3 2.5133(16)
Ni4 O4 2.050(7)
Ni4 O3 2.050(6)
Ni4 N4 2.059(7)
Ni4 O2 2.077(6)
Ni4 O8 2.087(10)
Ni4 Br4 2.5325(18)
O1 C1 1.410(12)
O2 C17 1.416(9)
O3 C33 1.409(10)
O4 C49 1.438(12)
O6 C66 1.416(14)
O6 H1O6 0.82(2)
O7 C67 1.409(11)
O7 H1O7 0.83(2)
N1 C6 1.326(12)
N1 C2 1.344(16)
N2 C22 1.337(10)
N2 C18 1.347(10)
N3 C38 1.339(12)
N3 C34 1.340(12)
N4 C54 1.324(12)
N4 C50 1.351(13)
C1 C2 1.503(13)
C1 H1A 0.9900
C1 H1B 0.9900
C2 C3 1.388(16)
C3 C4 1.374(15)
C3 H3 0.9500
C4 C5 1.37(2)
C4 H4 0.9500
C5 C6 1.421(16)
C5 C7A 1.436(17)
C5 C7 1.62(2)
C6 H6 0.9500
C7 C8 1.3900
C7 C12 1.3900
C8 C9 1.3900
C8 H8 0.9500
C9 C10 1.3900
C9 H9 0.9500
C10 C11 1.3900
C10 C13 1.60(2)
C11 C12 1.3900
C11 H11 0.9500
C12 H12 0.9500
C13 C14 1.49(3)
C13 C15 1.55(3)
C13 C16 1.56(3)
C14 H14A 0.9800
C14 H14B 0.9800
C14 H14C 0.9800
C15 H15A 0.9800
C15 H15B 0.9800
C15 H15C 0.9800
C16 H16A 0.9800
C16 H16B 0.9800
C16 H16C 0.9800
C7A C8A 1.3900
C7A C12A 1.3900
C8A C9A 1.3900
C8A H8A 0.9500
C9A C10A 1.3900
C9A H9A 0.9500
C10A C11A 1.3900
C10A C13A 1.597(19)
C11A C12A 1.3900
C11A H11A 0.9500
C12A H12A 0.9500
C13A C14A 1.49(3)
C13A C15A 1.55(3)
C13A C16A 1.55(3)
C14A H14D 0.9800
C14A H14E 0.9800
C14A H14F 0.9800
C15A H15D 0.9800
C15A H15E 0.9800
C15A H15F 0.9800
C16A H16D 0.9800
C16A H16E 0.9800
C16A H16F 0.9800
C17 C18 1.511(11)
C17 H17A 0.9900
C17 H17B 0.9900
C18 C19 1.388(10)
C19 C20 1.382(11)
C19 H19 0.9500
C20 C21 1.389(11)
C20 H20 0.9500
C21 C22 1.385(10)
C21 C23 1.471(10)
C22 H22 0.9500
C23 C28 1.379(11)
C23 C24 1.404(12)
C24 C25 1.363(12)
C24 H24 0.9500
C25 C26 1.376(14)
C25 H25 0.9500
C26 C27 1.380(15)
C26 C29 1.527(13)
C27 C28 1.383(13)
C27 H27 0.9500
C28 H28 0.9500
C29 C32 1.47(2)
C29 C31 1.517(18)
C29 C30 1.552(17)
C30 H30A 0.9800
C30 H30B 0.9800
C30 H30C 0.9800
C31 H31A 0.9800
C31 H31B 0.9800
C31 H31C 0.9800
C32 H32A 0.9800
C32 H32B 0.9800
C32 H32C 0.9800
C33 C34 1.516(13)
C33 H33A 0.9900
C33 H33B 0.9900
C34 C35 1.384(11)
C35 C36 1.386(14)
C35 H35 0.9500
C36 C37 1.371(15)
C36 H36 0.9500
C37 C38 1.380(11)
C37 C39 1.492(14)
C38 H38 0.9500
C39 C40 1.365(16)
C39 C44 1.396(14)
C40 C41 1.359(18)
C40 H40 0.9500
C41 C42 1.384(17)
C41 H41 0.9500
C42 C43 1.367(16)
C42 C45 1.551(19)
C43 C44 1.372(15)
C43 H43 0.9500
C44 H44 0.9500
C45 C46 1.51(2)
C45 C47 1.52(2)
C45 C48 1.53(2)
C46 H46A 0.9800
C46 H46B 0.9800
C46 H46C 0.9800
C47 H47A 0.9800
C47 H47B 0.9800
C47 H47C 0.9800
C48 H48A 0.9800
C48 H48B 0.9800
C48 H48C 0.9800
C49 C50 1.491(15)
C49 H49A 0.9900
C49 H49B 0.9900
C50 C51 1.383(12)
C51 C52 1.371(16)
C51 H51 0.9500
C52 C53 1.411(16)
C52 H52 0.9500
C53 C55A 1.351(14)
C53 C54 1.394(12)
C53 C55 1.609(13)
C54 H54 0.9500
C55 C56 1.3900
C55 C60 1.3900
C56 C57 1.3900
C56 H56 0.9500
C57 C58 1.3900
C57 H57 0.9500
C58 C59 1.3900
C58 C61 1.466(14)
C59 C60 1.3900
C59 H59 0.9500
C60 H60 0.9500
C55A C56A 1.3900
C55A C60A 1.3900
C56A C57A 1.3900
C56A H56A 0.9500
C57A C58A 1.3900
C57A H57A 0.9500
C58A C59A 1.3900
C58A C61 1.761(17)
C59A C60A 1.3900
C59A H59A 0.9500
C60A H60A 0.9500
C61 C62 1.515(16)
C61 C64 1.528(19)
C61 C63 1.532(17)
C62 H62A 0.9800
C62 H62B 0.9800
C62 H62C 0.9800
C63 H63A 0.9800
C63 H63B 0.9800
C63 H63C 0.9800
C64 H64A 0.9800
C64 H64B 0.9800
C64 H64C 0.9800
O5 C65 1.437(17)
O5 H1O5 0.82(2)
C65 H65A 0.9800
C65 H65B 0.9800
C65 H65C 0.9800
C66 H66A 0.9800
C66 H66B 0.9800
C66 H66C 0.9800
C67 H67A 0.9800
C67 H67B 0.9800
C67 H67C 0.9800
C68 O8 1.268(18)
C68 H68A 0.9800
C68 H68B 0.9800
C68 H68C 0.9800
O8 H1O8 0.83(2)

loop_
_geom_hbond_atom_site_label_D
_geom_hbond_atom_site_label_H
_geom_hbond_atom_site_label_A
_geom_hbond_distance_DH
_geom_hbond_distance_HA
_geom_hbond_distance_DA
_geom_hbond_angle_DHA
O6 H1O6 Br3 0.82(2) 2.32(3) 3.135(6) 172(11)
O7 H1O7 Br4 0.83(2) 2.41(4) 3.190(6) 157(9)
O5 H1O5 Br2 0.82(2) 2.36(7) 3.151(11) 162(20)
O8 H1O8 Br1 0.83(2) 2.34(3) 3.157(12) 174(17)
